data_7232916
loop_
_publ_author_name
'Heczko, Micha\/l'
'Sumi\'nska, Ewa'
'Sieklucka, Barbara'
'Nowicka, Beata'

_publ_section_title
;
 A two-fold 3D interpenetrating cyanido-bridged network based on the
 octa-coordinated [Mo(CN)8]4- building block
;
_journal_name_full CrystEngComm
_journal_paper_doi 10.1039/C9CE00851A
_journal_year 2019
_chemical_formula_sum 'C46 H120 Li2 Mo2 N28 Ni3 O24'
_chemical_formula_weight 1831.58
_space_group_crystal_system monoclinic
_space_group_IT_number 12
_space_group_name_Hall '-C 2y'
_space_group_name_H-M_alt 'C 1 2/m 1'
_symmetry_space_group_name_Hall '-C 2y'
_symmetry_space_group_name_H-M 'C 1 2/m 1'
_atom_sites_solution_hydrogens geom
_audit_creation_method SHELXL-2018/3
_audit_update_record
;
2019-05-06 deposited with the CCDC.    2019-06-18 downloaded from the CCDC.
;
_cell_angle_alpha 90
_cell_angle_beta 95.018(2)
_cell_angle_gamma 90
_cell_formula_units_Z 2
_cell_length_a 26.2434(11)
_cell_length_b 15.4516(7)
_cell_length_c 10.1165(4)
_cell_measurement_reflns_used 8671
_cell_measurement_temperature 100(2)
_cell_measurement_theta_max 25.80
_cell_measurement_theta_min 2.59
_cell_volume 4086.5(3)
_computing_structure_refinement 'SHELXL-2018/3 (Sheldrick, 2018)'
_computing_structure_solution 'SHELXT 2014/5 (Sheldrick, 2014)'
_diffrn_ambient_temperature 100(2)
_diffrn_measured_fraction_theta_full 0.998
_diffrn_measured_fraction_theta_max 0.998
_diffrn_measurement_device_type 'Bruker APEX-II CCD'
_diffrn_measurement_method '\f and \w scans'
_diffrn_radiation_type MoK\a
_diffrn_radiation_wavelength 0.71073
_diffrn_reflns_av_R_equivalents 0.0499
_diffrn_reflns_av_unetI/netI 0.0409
_diffrn_reflns_Laue_measured_fraction_full 0.998
_diffrn_reflns_Laue_measured_fraction_max 0.998
_diffrn_reflns_limit_h_max 31
_diffrn_reflns_limit_h_min -31
_diffrn_reflns_limit_k_max 18
_diffrn_reflns_limit_k_min -18
_diffrn_reflns_limit_l_max 12
_diffrn_reflns_limit_l_min -12
_diffrn_reflns_number 16848
_diffrn_reflns_point_group_measured_fraction_full 0.998
_diffrn_reflns_point_group_measured_fraction_max 0.998
_diffrn_reflns_theta_full 25.242
_diffrn_reflns_theta_max 25.347
_diffrn_reflns_theta_min 2.589
_exptl_absorpt_coefficient_mu 1.059
_exptl_absorpt_correction_T_max 0.7453
_exptl_absorpt_correction_T_min 0.5060
_exptl_absorpt_correction_type multi-scan
_exptl_absorpt_process_details SADABS
_exptl_crystal_colour yellow
_exptl_crystal_density_diffrn 1.489
_exptl_crystal_description block
_exptl_crystal_F_000 1916
_exptl_crystal_size_max 0.240
_exptl_crystal_size_mid 0.160
_exptl_crystal_size_min 0.060
_refine_diff_density_max 2.141
_refine_diff_density_min -1.421
_refine_diff_density_rms 0.168
_refine_ls_extinction_method none
_refine_ls_goodness_of_fit_ref 1.107
_refine_ls_hydrogen_treatment constr
_refine_ls_matrix_type full
_refine_ls_number_parameters 253
_refine_ls_number_reflns 3898
_refine_ls_number_restraints 62
_refine_ls_restrained_S_all 1.131
_refine_ls_R_factor_all 0.0855
_refine_ls_R_factor_gt 0.0768
_refine_ls_shift/su_max 0.001
_refine_ls_shift/su_mean 0.000
_refine_ls_structure_factor_coef Fsqd
_refine_ls_weighting_details 'w=1/[\s^2^(Fo^2^)+(0.0592P)^2^+111.6105P] where P=(Fo^2^+2Fc^2^)/3'
_refine_ls_weighting_scheme calc
_refine_ls_wR_factor_gt 0.1830
_refine_ls_wR_factor_ref 0.1885
_reflns_Friedel_coverage 0.000
_reflns_number_gt 3443
_reflns_number_total 3898
_reflns_threshold_expression 'I > 2\s(I)'
_cod_data_source_file c9ce00851a2.cif
_cod_data_source_block shelx_CCDC1
_cod_database_code 7232916
_shelx_shelxl_version_number 2018/3
_shelx_space_group_comment
;
The symmetry employed for this shelxl refinement is uniquely defined
by the following loop, which should always be used as a source of
symmetry information in preference to the above space-group names.
They are only intended as comments.
;
_shelx_estimated_absorpt_t_min 0.785
_shelx_estimated_absorpt_t_max 0.939

loop_
_space_group_symop_operation_xyz
'x, y, z'
'-x, y, -z'
'x+1/2, y+1/2, z'
'-x+1/2, y+1/2, -z'
'-x, -y, -z'
'x, -y, z'
'-x+1/2, -y+1/2, -z'
'x+1/2, -y+1/2, z'

loop_
_atom_site_label
_atom_site_type_symbol
_atom_site_fract_x
_atom_site_fract_y
_atom_site_fract_z
_atom_site_U_iso_or_equiv
_atom_site_adp_type
_atom_site_occupancy
_atom_site_site_symmetry_order
_atom_site_calc_flag
_atom_site_refinement_flags_posn
_atom_site_refinement_flags_adp
_atom_site_refinement_flags_occupancy
Mo1 Mo 0.66842(3) 0.500000 0.27104(7) 0.0112(2) Uani 1 2 d S T P
Ni1 Ni 0.500000 0.500000 0.500000 0.0109(3) Uani 1 4 d S T P
Ni2 Ni 0.750000 0.750000 0.000000 0.0204(3) Uani 1 2 d S . P
Li1 Li 0.8946(7) 0.6167(13) 0.5025(19) 0.011(4) Uani 0.5 1 d . U P
C1 C 0.6120(3) 0.500000 0.4124(8) 0.0140(18) Uani 1 2 d S T P
C2 C 0.7091(3) 0.5825(4) 0.1445(7) 0.0249(16) Uani 1 1 d . . .
C3 C 0.7408(5) 0.500000 0.3855(18) 0.056(4) Uani 1 2 d S T P
C4 C 0.6755(3) 0.6226(5) 0.3733(7) 0.0325(19) Uani 1 1 d . . .
C5 C 0.6102(3) 0.4180(5) 0.1722(7) 0.0258(16) Uani 1 1 d . . .
C10 C 0.4821(3) 0.3243(5) 0.4377(11) 0.048(3) Uani 1 1 d . . .
H10A H 0.487862 0.271961 0.384705 0.057 Uiso 1 1 calc R U .
H10B H 0.446202 0.323562 0.461000 0.057 Uiso 1 1 calc R U .
C11 C 0.4515(3) 0.4170(7) 0.2498(9) 0.049(3) Uani 1 1 d . . .
H11A H 0.417546 0.420130 0.285007 0.059 Uiso 1 1 calc R U .
H11B H 0.451051 0.367738 0.187188 0.059 Uiso 1 1 calc R U .
C12 C 0.4609(5) 0.500000 0.1756(12) 0.048(3) Uani 1 2 d S TU P
H12A H 0.438502 0.500001 0.091522 0.057 Uiso 1 2 calc R U P
H12B H 0.496734 0.500000 0.152254 0.057 Uiso 1 2 calc R U P
C20 C 0.7028(5) 0.8779(8) 0.1732(14) 0.078(4) Uani 1 1 d . . .
H20A H 0.709720 0.927590 0.115635 0.093 Uiso 1 1 calc R U .
H20B H 0.672737 0.893417 0.220987 0.093 Uiso 1 1 calc R U .
C21 C 0.6516(6) 0.8142(10) -0.0246(14) 0.099(5) Uani 1 1 d D U .
H21A H 0.660825 0.866660 -0.073420 0.119 Uiso 1 1 calc R U .
H21B H 0.617987 0.825365 0.009468 0.119 Uiso 1 1 calc R U .
C22 C 0.6453(4) 0.7426(8) -0.1202(12) 0.062(3) Uani 1 1 d D U .
H22A H 0.621450 0.759147 -0.197367 0.075 Uiso 1 1 calc R U .
H22B H 0.631551 0.690684 -0.078096 0.075 Uiso 1 1 calc R U .
C23 C 0.7020(6) 0.6461(9) -0.2324(12) 0.078(4) Uani 1 1 d . U .
H23A H 0.677678 0.646612 -0.313004 0.093 Uiso 1 1 calc R U .
H23B H 0.692485 0.597459 -0.175881 0.093 Uiso 1 1 calc R U .
C24 C 0.7535(6) 0.6316(10) -0.2713(15) 0.093(4) Uani 1 1 d . U .
H24A H 0.752118 0.578709 -0.326791 0.111 Uiso 1 1 calc R U .
H24B H 0.761388 0.680260 -0.329822 0.111 Uiso 1 1 calc R U .
N1 N 0.5788(3) 0.500000 0.4788(7) 0.0166(16) Uani 1 2 d S T P
N2 N 0.7293(3) 0.6313(4) 0.0809(7) 0.0358(17) Uani 1 1 d . . .
N3 N 0.7793(5) 0.500000 0.449(2) 0.092(5) Uani 1 2 d S TU P
N4 N 0.6800(4) 0.6891(6) 0.4247(9) 0.067(3) Uani 1 1 d . U .
N5 N 0.5797(3) 0.3704(6) 0.1295(8) 0.052(2) Uani 1 1 d . . .
N10 N 0.4910(2) 0.4009(4) 0.3611(7) 0.0317(16) Uani 1 1 d . . .
H10 H 0.524452 0.393195 0.322377 0.038 Uiso 1 1 calc R U .
N20 N 0.6885(4) 0.8039(7) 0.0872(10) 0.073(3) Uani 1 1 d D U .
H20 H 0.675101 0.758171 0.144778 0.088 Uiso 1 1 calc R U .
N21 N 0.6970(4) 0.7250(7) -0.1623(9) 0.074(3) Uani 1 1 d D U .
H21 H 0.702945 0.771462 -0.228042 0.089 Uiso 1 1 calc R U .
O1 O 0.8303(3) 0.6644(4) 0.4193(7) 0.0564(19) Uani 1 1 d . . .
O2 O 0.8756(3) 0.500000 0.5795(8) 0.0361(19) Uani 1 2 d S T P
O3 O 0.9139(3) 0.6967(7) 0.6372(9) 0.078(3) Uani 1 1 d . . .
O4 O 0.9473(4) 0.5885(4) 0.3903(9) 0.084(3) Uani 1 1 d . . .
O5 O 1.0737(5) 0.500000 0.1227(13) 0.075(3) Uiso 1 2 d S . P
O6 O 1.0024(3) 0.6494(4) 0.1925(6) 0.0496(17) Uani 1 1 d . . .
O7 O 0.500000 0.2730(4) 0.000000 0.0246(15) Uani 1 2 d S T P
O8 O 1.0330(6) 0.500000 0.0137(16) 0.104(5) Uiso 1 2 d S . P

loop_
_atom_site_aniso_label
_atom_site_aniso_U_11
_atom_site_aniso_U_22
_atom_site_aniso_U_33
_atom_site_aniso_U_23
_atom_site_aniso_U_13
_atom_site_aniso_U_12
Mo1 0.0130(4) 0.0105(4) 0.0108(4) 0.000 0.0041(3) 0.000
Ni1 0.0123(8) 0.0126(8) 0.0081(7) 0.000 0.0028(6) 0.000
Ni2 0.0346(7) 0.0163(6) 0.0113(6) -0.0020(5) 0.0083(5) -0.0108(5)
Li1 0.012(5) 0.007(5) 0.013(5) -0.003(4) -0.001(4) -0.002(4)
C1 0.015(4) 0.013(4) 0.014(4) 0.000 -0.003(4) 0.000
C2 0.040(4) 0.013(3) 0.024(3) -0.004(3) 0.018(3) -0.003(3)
C3 0.033(7) 0.044(8) 0.089(12) 0.000 -0.012(7) 0.000
C4 0.053(5) 0.025(4) 0.023(4) -0.008(3) 0.025(3) -0.014(4)
C5 0.026(4) 0.035(4) 0.017(3) -0.013(3) 0.004(3) -0.010(3)
C10 0.026(4) 0.016(4) 0.101(8) -0.018(4) 0.010(4) -0.005(3)
C11 0.020(4) 0.091(8) 0.036(5) -0.041(5) -0.001(3) -0.002(4)
C12 0.034(6) 0.089(8) 0.020(5) 0.000 -0.001(4) 0.000
C20 0.096(10) 0.046(6) 0.101(10) -0.015(7) 0.067(9) 0.004(6)
C21 0.111(8) 0.073(7) 0.112(8) 0.038(7) 0.004(7) -0.026(7)
C22 0.041(5) 0.075(6) 0.069(6) 0.026(5) 0.000(4) -0.024(5)
C23 0.102(8) 0.079(7) 0.051(5) -0.026(5) -0.001(5) -0.026(6)
C24 0.125(9) 0.076(7) 0.079(7) -0.027(6) 0.024(7) -0.032(7)
N1 0.017(4) 0.019(4) 0.015(4) 0.000 0.005(3) 0.000
N2 0.053(4) 0.022(3) 0.037(4) -0.004(3) 0.031(3) -0.007(3)
N3 0.040(7) 0.090(11) 0.138(13) 0.000 -0.033(8) 0.000
N4 0.117(8) 0.038(5) 0.055(5) -0.026(4) 0.054(5) -0.035(5)
N5 0.047(4) 0.069(6) 0.041(4) -0.033(4) 0.011(3) -0.023(4)
N10 0.015(3) 0.041(4) 0.040(4) -0.028(3) 0.005(3) -0.003(3)
N20 0.108(7) 0.050(5) 0.066(5) 0.012(4) 0.036(5) -0.012(5)
N21 0.103(7) 0.068(6) 0.049(5) 0.019(4) -0.002(5) -0.033(5)
O1 0.087(5) 0.041(4) 0.040(4) 0.000(3) -0.002(3) 0.008(4)
O2 0.042(5) 0.032(4) 0.033(4) 0.000 -0.004(4) 0.000
O3 0.049(4) 0.097(7) 0.089(6) 0.014(5) 0.016(4) 0.000(5)
O4 0.138(8) 0.023(3) 0.104(6) -0.006(4) 0.091(6) -0.006(4)
O6 0.068(4) 0.036(3) 0.048(4) 0.011(3) 0.022(3) 0.010(3)
O7 0.035(4) 0.019(3) 0.019(3) 0.000 -0.004(3) 0.000

loop_
_atom_type_symbol
_atom_type_description
_atom_type_scat_dispersion_real
_atom_type_scat_dispersion_imag
_atom_type_scat_source
C C 0.0033 0.0016 'International Tables Vol C Tables 4.2.6.8 and 6.1.1.4'
H H 0.0000 0.0000 'International Tables Vol C Tables 4.2.6.8 and 6.1.1.4'
Li Li -0.0003 0.0001 'International Tables Vol C Tables 4.2.6.8 and 6.1.1.4'
Mo Mo -1.6832 0.6857 'International Tables Vol C Tables 4.2.6.8 and 6.1.1.4'
N N 0.0061 0.0033 'International Tables Vol C Tables 4.2.6.8 and 6.1.1.4'
Ni Ni 0.3393 1.1124 'International Tables Vol C Tables 4.2.6.8 and 6.1.1.4'
O O 0.0106 0.0060 'International Tables Vol C Tables 4.2.6.8 and 6.1.1.4'

loop_
_geom_angle_atom_site_label_1
_geom_angle_atom_site_label_2
_geom_angle_atom_site_label_3
_geom_angle
_geom_angle_site_symmetry_1
_geom_angle_site_symmetry_3
C3 Mo1 C1 105.7(5) . .
C3 Mo1 C2 81.9(4) . .
C1 Mo1 C2 143.33(18) . .
C3 Mo1 C2 81.9(4) . 6_565
C1 Mo1 C2 143.33(18) . 6_565
C2 Mo1 C2 72.6(4) . 6_565
C3 Mo1 C4 72.8(3) . 6_565
C1 Mo1 C4 73.5(2) . 6_565
C2 Mo1 C4 141.1(3) . 6_565
C2 Mo1 C4 74.9(3) 6_565 6_565
C3 Mo1 C4 72.8(3) . .
C1 Mo1 C4 73.5(2) . .
C2 Mo1 C4 74.9(3) . .
C2 Mo1 C4 141.0(3) 6_565 .
C4 Mo1 C4 122.7(4) 6_565 .
C3 Mo1 C5 144.1(2) . .
C1 Mo1 C5 78.9(3) . .
C2 Mo1 C5 116.0(3) . .
C2 Mo1 C5 75.2(3) 6_565 .
C4 Mo1 C5 74.6(3) 6_565 .
C4 Mo1 C5 139.8(3) . .
C3 Mo1 C5 144.1(2) . 6_565
C1 Mo1 C5 78.9(3) . 6_565
C2 Mo1 C5 75.2(3) . 6_565
C2 Mo1 C5 116.0(3) 6_565 6_565
C4 Mo1 C5 139.8(3) 6_565 6_565
C4 Mo1 C5 74.6(3) . 6_565
C5 Mo1 C5 71.8(4) . 6_565
N10 Ni1 N10 85.1(4) 5_666 6_565
N10 Ni1 N10 94.9(4) 5_666 2_656
N10 Ni1 N10 180.0(3) 6_565 2_656
N10 Ni1 N10 180.0 5_666 .
N10 Ni1 N10 94.9(4) 6_565 .
N10 Ni1 N10 85.1(4) 2_656 .
N10 Ni1 N1 90.8(2) 5_666 .
N10 Ni1 N1 89.2(2) 6_565 .
N10 Ni1 N1 90.8(2) 2_656 .
N10 Ni1 N1 89.2(2) . .
N10 Ni1 N1 89.2(2) 5_666 5_666
N10 Ni1 N1 90.8(2) 6_565 5_666
N10 Ni1 N1 89.2(2) 2_656 5_666
N10 Ni1 N1 90.8(2) . 5_666
N1 Ni1 N1 180.0 . 5_666
N20 Ni2 N20 180.0 7_665 .
N20 Ni2 N21 94.6(4) 7_665 .
N20 Ni2 N21 85.4(4) . .
N20 Ni2 N21 85.4(4) 7_665 7_665
N20 Ni2 N21 94.6(4) . 7_665
N21 Ni2 N21 180.0 . 7_665
N20 Ni2 N2 93.0(3) 7_665 .
N20 Ni2 N2 87.0(3) . .
N21 Ni2 N2 88.1(3) . .
N21 Ni2 N2 91.9(3) 7_665 .
N20 Ni2 N2 87.0(3) 7_665 7_665
N20 Ni2 N2 93.0(3) . 7_665
N21 Ni2 N2 91.9(3) . 7_665
N21 Ni2 N2 88.1(3) 7_665 7_665
N2 Ni2 N2 180.0 . 7_665
O3 Li1 O4 114.6(10) . .
O3 Li1 O1 103.4(10) . .
O4 Li1 O1 118.0(10) . .
O3 Li1 O2 111.4(10) . .
O4 Li1 O2 103.8(9) . .
O1 Li1 O2 105.4(9) . .
N1 C1 Mo1 174.2(7) . .
N2 C2 Mo1 175.4(6) . .
N3 C3 Mo1 178.8(18) . .
N4 C4 Mo1 178.0(7) . .
N5 C5 Mo1 174.2(7) . .
N10 C10 C10 109.3(5) . 2_656
N10 C10 H10A 109.8 . .
C10 C10 H10A 109.8 2_656 .
N10 C10 H10B 109.8 . .
C10 C10 H10B 109.8 2_656 .
H10A C10 H10B 108.3 . .
N10 C11 C12 112.7(8) . .
N10 C11 H11A 109.1 . .
C12 C11 H11A 109.1 . .
N10 C11 H11B 109.1 . .
C12 C11 H11B 109.1 . .
H11A C11 H11B 107.8 . .
C11 C12 C11 115.4(10) . 6_565
C11 C12 H12A 108.4 . .
C11 C12 H12A 108.4 6_565 .
C11 C12 H12B 108.4 . .
C11 C12 H12B 108.4 6_565 .
H12A C12 H12B 107.5 . .
C24 C20 N20 118.1(11) 7_665 .
C24 C20 H20A 107.8 7_665 .
N20 C20 H20A 107.8 . .
C24 C20 H20B 107.8 7_665 .
N20 C20 H20B 107.8 . .
H20A C20 H20B 107.1 . .
N20 C21 C22 117.8(13) . .
N20 C21 H21A 107.9 . .
C22 C21 H21A 107.9 . .
N20 C21 H21B 107.9 . .
C22 C21 H21B 107.9 . .
H21A C21 H21B 107.2 . .
C21 C22 N21 105.8(10) . .
C21 C22 H22A 110.6 . .
N21 C22 H22A 110.6 . .
C21 C22 H22B 110.6 . .
N21 C22 H22B 110.6 . .
H22A C22 H22B 108.7 . .
N21 C23 C24 113.2(11) . .
N21 C23 H23A 108.9 . .
C24 C23 H23A 108.9 . .
N21 C23 H23B 108.9 . .
C24 C23 H23B 108.9 . .
H23A C23 H23B 107.8 . .
C20 C24 C23 121.7(12) 7_665 .
C20 C24 H24A 106.9 7_665 .
C23 C24 H24A 106.9 . .
C20 C24 H24B 106.9 7_665 .
C23 C24 H24B 106.9 . .
H24A C24 H24B 106.7 . .
C1 N1 Ni1 150.1(7) . .
C2 N2 Ni2 159.7(6) . .
C10 N10 C11 114.2(7) . .
C10 N10 Ni1 104.8(5) . .
C11 N10 Ni1 114.9(5) . .
C10 N10 H10 107.5 . .
C11 N10 H10 107.5 . .
Ni1 N10 H10 107.5 . .
C21 N20 C20 120.2(12) . .
C21 N20 Ni2 101.9(9) . .
C20 N20 Ni2 113.4(8) . .
C21 N20 H20 106.9 . .
C20 N20 H20 106.9 . .
Ni2 N20 H20 106.9 . .
C23 N21 C22 115.2(10) . .
C23 N21 Ni2 117.8(9) . .
C22 N21 Ni2 107.6(7) . .
C23 N21 H21 105.0 . .
C22 N21 H21 105.0 . .
Ni2 N21 H21 105.0 . .
Li1 O2 Li1 123.9(12) 6_565 .
O5 O8 O8 140.7(17) . 5_765

loop_
_geom_bond_atom_site_label_1
_geom_bond_atom_site_label_2
_geom_bond_distance
_geom_bond_site_symmetry_2
Mo1 C3 2.135(14) .
Mo1 C1 2.146(9) .
Mo1 C2 2.154(7) .
Mo1 C2 2.154(7) 6_565
Mo1 C4 2.159(7) 6_565
Mo1 C4 2.159(7) .
Mo1 C5 2.161(7) .
Mo1 C5 2.161(7) 6_565
Ni1 N10 2.077(6) 5_666
Ni1 N10 2.077(6) 6_565
Ni1 N10 2.077(6) 2_656
Ni1 N10 2.077(6) .
Ni1 N1 2.098(7) .
Ni1 N1 2.098(7) 5_666
Ni2 N20 2.079(11) 7_665
Ni2 N20 2.079(10) .
Ni2 N21 2.093(10) .
Ni2 N21 2.093(10) 7_665
Ni2 N2 2.100(6) .
Ni2 N2 2.100(6) 7_665
Li1 O3 1.88(2) .
Li1 O4 1.91(2) .
Li1 O1 1.96(2) .
Li1 O2 2.04(2) .
C1 N1 1.146(12) .
C2 N2 1.150(9) .
C3 N3 1.150(19) .
C4 N4 1.153(11) .
C5 N5 1.145(10) .
C10 N10 1.445(12) .
C10 C10 1.51(2) 2_656
C10 H10A 0.9900 .
C10 H10B 0.9900 .
C11 N10 1.482(10) .
C11 C12 1.517(13) .
C11 H11A 0.9900 .
C11 H11B 0.9900 .
C12 H12A 0.9900 .
C12 H12B 0.9900 .
C20 C24 1.456(19) 7_665
C20 N20 1.466(15) .
C20 H20A 0.9900 .
C20 H20B 0.9900 .
C21 N20 1.432(9) .
C21 C22 1.470(19) .
C21 H21A 0.9900 .
C21 H21B 0.9900 .
C22 N21 1.485(12) .
C22 H22A 0.9900 .
C22 H22B 0.9900 .
C23 N21 1.421(16) .
C23 C24 1.46(2) .
C23 H23A 0.9900 .
C23 H23B 0.9900 .
C24 H24A 0.9900 .
C24 H24B 0.9900 .
N10 H10 1.0000 .
N20 H20 1.0000 .
N21 H21 1.0000 .
O5 O8 1.466(19) .
O8 O8 1.73(3) 5_765
